data_1565627
loop_
_publ_author_name
'Liu, Kang'
'Zhang, Junhua'
'Huo, Shuaicong'
'Dong, Qing'
'Hao, Zhiqiang'
'Han, Zhangang'
'Lu, Guo-Liang'
'Lin, Jin'

_publ_section_title
;
 Highly efficient oxidation of alcohols catalyzed by Ru(II) carbonyl
 complexes bearing salicylaldiminato ligands
;
_journal_name_full 'Inorganica Chimica Acta'
_journal_page_first 119224
_journal_paper_doi 10.1016/j.ica.2019.119224
_journal_volume 500
_journal_year 2020
_chemical_formula_sum 'C46 H58 Cl0 N2 O4 Ru'
_chemical_formula_weight 804.01
_space_group_crystal_system triclinic
_space_group_IT_number 2
_space_group_name_Hall '-P 1'
_space_group_name_H-M_alt 'P -1'
_atom_sites_solution_hydrogens mixed
_audit_creation_method SHELXL-2014
_cell_angle_alpha 85.2370(10)
_cell_angle_beta 70.3430(10)
_cell_angle_gamma 70.7390(10)
_cell_formula_units_Z 2
_cell_length_a 11.2303(5)
_cell_length_b 14.6384(7)
_cell_length_c 15.1708(8)
_cell_measurement_reflns_used 9874
_cell_measurement_temperature 273(2)
_cell_measurement_theta_max 28.26
_cell_measurement_theta_min 2.84
_cell_volume 2216.08(19)
_computing_cell_refinement 'Bruker SMART'
_computing_data_collection 'Bruker SMART'
_computing_data_reduction 'Bruker SAINT'
_computing_molecular_graphics 'Bruker SHELXTL'
_computing_publication_material 'Bruker SHELXTL'
_computing_structure_refinement 'SHELXL-2014 (Sheldrick, 2014)'
_computing_structure_solution 'Bruker SHELXTL'
_diffrn_ambient_temperature 273(2)
_diffrn_measured_fraction_theta_full 0.964
_diffrn_measured_fraction_theta_max 0.992
_diffrn_measurement_device_type 'CCD area detector'
_diffrn_measurement_method 'phi and omega scans'
_diffrn_radiation_type MoK\a
_diffrn_radiation_wavelength 0.71073
_diffrn_reflns_av_R_equivalents 0.0164
_diffrn_reflns_av_unetI/netI 0.0175
_diffrn_reflns_Laue_measured_fraction_full 0.964
_diffrn_reflns_Laue_measured_fraction_max 0.992
_diffrn_reflns_limit_h_max 13
_diffrn_reflns_limit_h_min -13
_diffrn_reflns_limit_k_max 17
_diffrn_reflns_limit_k_min -16
_diffrn_reflns_limit_l_max 18
_diffrn_reflns_limit_l_min -16
_diffrn_reflns_number 25509
_diffrn_reflns_point_group_measured_fraction_full 0.964
_diffrn_reflns_point_group_measured_fraction_max 0.992
_diffrn_reflns_theta_full 25.242
_diffrn_reflns_theta_max 24.999
_diffrn_reflns_theta_min 2.154
_exptl_absorpt_coefficient_mu 0.395
_exptl_absorpt_correction_T_max 0.942
_exptl_absorpt_correction_T_min 0.928
_exptl_absorpt_correction_type multi-scan
_exptl_absorpt_process_details sadabs
_exptl_crystal_colour yellow
_exptl_crystal_density_diffrn 1.205
_exptl_crystal_description block
_exptl_crystal_F_000 848
_exptl_crystal_size_max 0.19
_exptl_crystal_size_mid 0.17
_exptl_crystal_size_min 0.15
_refine_diff_density_max 0.579
_refine_diff_density_min -0.443
_refine_diff_density_rms 0.092
_refine_ls_extinction_coef .
_refine_ls_extinction_method none
_refine_ls_goodness_of_fit_ref 1.060
_refine_ls_hydrogen_treatment mixed
_refine_ls_matrix_type full
_refine_ls_number_parameters 495
_refine_ls_number_reflns 7743
_refine_ls_number_restraints 0
_refine_ls_restrained_S_all 1.060
_refine_ls_R_factor_all 0.0316
_refine_ls_R_factor_gt 0.0276
_refine_ls_shift/su_max 0.001
_refine_ls_shift/su_mean 0.000
_refine_ls_structure_factor_coef Fsqd
_refine_ls_weighting_details 'w=1/[\s^2^(Fo^2^)+(0.0550P)^2^+0.8172P] where P=(Fo^2^+2Fc^2^)/3'
_refine_ls_weighting_scheme calc
_refine_ls_wR_factor_gt 0.0818
_refine_ls_wR_factor_ref 0.0894
_reflns_Friedel_coverage 0.000
_reflns_Friedel_fraction_full .
_reflns_Friedel_fraction_max .
_reflns_number_gt 7170
_reflns_number_total 7743
_reflns_threshold_expression 'I > 2\s(I)'
_cod_data_source_file cif-2b.cif
_cod_data_source_block lk-3
_cod_depositor_comments
;
The following automatic conversions were performed:

data item '_exptl_crystal_density_meas' value 'none' was changed to
'?' -- the value is perceived as not measured.

Automatic conversion script
Id: cif_fix_values 8738 2021-04-28 16:35:53Z antanas 
;
_cod_database_code 1565627
_shelx_space_group_comment
;
The symmetry employed for this shelxl refinement is uniquely defined
by the following loop, which should always be used as a source of
symmetry information in preference to the above space-group names.
They are only intended as comments.
;
_shelx_estimated_absorpt_t_min 0.285
_shelx_estimated_absorpt_t_max 0.484
_shelxl_version_number 2014-3

loop_
_space_group_symop_operation_xyz
'x, y, z'
'-x, -y, -z'

loop_
_atom_site_label
_atom_site_type_symbol
_atom_site_fract_x
_atom_site_fract_y
_atom_site_fract_z
_atom_site_U_iso_or_equiv
_atom_site_adp_type
_atom_site_occupancy
_atom_site_site_symmetry_order
_atom_site_calc_flag
_atom_site_refinement_flags_posn
_atom_site_refinement_flags_adp
_atom_site_refinement_flags_occupancy
_atom_site_disorder_assembly
_atom_site_disorder_group
Ru1 Ru 0.75591(2) 0.48000(2) 0.24080(2) 0.03723(8) Uani 1 1 d . . . . .
O1 O 0.87136(14) 0.33820(10) 0.21533(9) 0.0399(3) Uani 1 1 d . . . . .
O2 O 0.59211(14) 0.43177(10) 0.30154(10) 0.0415(3) Uani 1 1 d . . . . .
O3 O 1.0009(2) 0.53666(18) 0.14401(16) 0.0922(7) Uani 1 1 d . . . . .
O4 O 0.5834(3) 0.68782(13) 0.28758(16) 0.0896(7) Uani 1 1 d . . . . .
C1 C 0.8473(2) 0.52872(14) 0.39522(14) 0.0392(4) Uani 1 1 d . . . . .
C2 C 0.9839(2) 0.50587(17) 0.37190(18) 0.0526(5) Uani 1 1 d . . . . .
H2 H 1.0403 0.4453 0.3455 0.063 Uiso 1 1 calc R U . . .
C3 C 1.0365(3) 0.5736(2) 0.3881(2) 0.0640(7) Uani 1 1 d . . . . .
H3 H 1.1286 0.5580 0.3716 0.077 Uiso 1 1 calc R U . . .
C4 C 0.9557(3) 0.66340(19) 0.4279(2) 0.0601(6) Uani 1 1 d . . . . .
C5 C 0.8199(3) 0.68424(18) 0.45207(18) 0.0583(6) Uani 1 1 d . . . . .
H5 H 0.7636 0.7444 0.4794 0.070 Uiso 1 1 calc R U . . .
C6 C 0.7647(2) 0.61756(16) 0.43658(17) 0.0499(5) Uani 1 1 d . . . . .
H6 H 0.6725 0.6328 0.4540 0.060 Uiso 1 1 calc R U . . .
C7 C 1.0137(4) 0.7378(3) 0.4444(3) 0.0977(12) Uani 1 1 d . . . . .
H7A H 0.9675 0.8001 0.4261 0.147 Uiso 1 1 d R U . . .
H7B H 1.1068 0.7197 0.4079 0.147 Uiso 1 1 d R U . . .
H7C H 1.0037 0.7406 0.5096 0.147 Uiso 1 1 d R U . . .
C8 C 0.6753(2) 0.44720(15) 0.45089(14) 0.0412(4) Uani 1 1 d . . . . .
H8A H 0.6939 0.4419 0.5094 0.049 Uiso 1 1 calc R U . . .
H8B H 0.5976 0.5037 0.4561 0.049 Uiso 1 1 calc R U . . .
C9 C 0.64629(18) 0.35841(14) 0.43404(14) 0.0378(4) Uani 1 1 d . . . . .
C10 C 0.6635(2) 0.27998(16) 0.49295(15) 0.0447(5) Uani 1 1 d . . . . .
H10 H 0.6954 0.2827 0.5416 0.054 Uiso 1 1 calc R U . . .
C11 C 0.6340(2) 0.19838(16) 0.48022(17) 0.0482(5) Uani 1 1 d . . . . .
C12 C 0.5808(2) 0.20115(16) 0.40880(17) 0.0485(5) Uani 1 1 d . . . . .
H12 H 0.5565 0.1482 0.4011 0.058 Uiso 1 1 calc R U . . .
C13 C 0.56158(19) 0.27658(15) 0.34863(15) 0.0418(5) Uani 1 1 d . . . . .
C14 C 0.60105(18) 0.35712(14) 0.35919(14) 0.0378(4) Uani 1 1 d . . . . .
C15 C 0.6569(3) 0.10828(18) 0.5397(2) 0.0651(7) Uani 1 1 d . . . . .
C16 C 0.7181(5) 0.1188(3) 0.6119(3) 0.1178(16) Uani 1 1 d . . . . .
H16A H 0.6623 0.1758 0.6506 0.177 Uiso 1 1 calc R U . . .
H16B H 0.8052 0.1244 0.5807 0.177 Uiso 1 1 calc R U . . .
H16C H 0.7256 0.0630 0.6502 0.177 Uiso 1 1 calc R U . . .
C17 C 0.5249(3) 0.0912(2) 0.5909(2) 0.0844(10) Uani 1 1 d . . . . .
H17A H 0.4653 0.1463 0.6311 0.127 Uiso 1 1 calc R U . . .
H17B H 0.5397 0.0346 0.6277 0.127 Uiso 1 1 calc R U . . .
H17C H 0.4860 0.0820 0.5462 0.127 Uiso 1 1 calc R U . . .
C18 C 0.7485(4) 0.0188(2) 0.4748(3) 0.1052(13) Uani 1 1 d . . . . .
H18A H 0.7559 -0.0385 0.5110 0.158 Uiso 1 1 calc R U . . .
H18B H 0.8355 0.0252 0.4454 0.158 Uiso 1 1 calc R U . . .
H18C H 0.7111 0.0142 0.4276 0.158 Uiso 1 1 calc R U . . .
C19 C 0.3737(3) 0.3601(2) 0.2866(2) 0.0662(7) Uani 1 1 d . . . . .
H19A H 0.3063 0.3529 0.3432 0.099 Uiso 1 1 calc R U . . .
H19B H 0.3425 0.3629 0.2344 0.099 Uiso 1 1 calc R U . . .
H19C H 0.3922 0.4187 0.2911 0.099 Uiso 1 1 calc R U . . .
C20 C 0.5020(2) 0.27295(17) 0.27226(18) 0.0526(5) Uani 1 1 d . . . . .
C21 C 0.4648(3) 0.1809(2) 0.2742(2) 0.0732(8) Uani 1 1 d . . . . .
H21A H 0.5431 0.1252 0.2652 0.110 Uiso 1 1 calc R U . . .
H21B H 0.4285 0.1820 0.2250 0.110 Uiso 1 1 calc R U . . .
H21C H 0.3995 0.1778 0.3336 0.110 Uiso 1 1 calc R U . . .
C22 C 0.6031(3) 0.2760(2) 0.17581(19) 0.0701(7) Uani 1 1 d . . . . .
H22A H 0.6268 0.3339 0.1720 0.105 Uiso 1 1 calc R U . . .
H22B H 0.5645 0.2756 0.1283 0.105 Uiso 1 1 calc R U . . .
H22C H 0.6817 0.2205 0.1666 0.105 Uiso 1 1 calc R U . . .
C23 C 0.6301(3) 0.56616(18) 0.09183(17) 0.0625(7) Uani 1 1 d . . . . .
C24 C 0.6735(4) 0.6342(2) 0.0350(2) 0.0996(12) Uani 1 1 d . . . . .
H24 H 0.7643 0.6236 0.0050 0.119 Uiso 1 1 calc R U . . .
C25 C 0.5796(7) 0.7194(3) 0.0228(3) 0.136(2) Uani 1 1 d . . . . .
H25 H 0.6089 0.7662 -0.0152 0.164 Uiso 1 1 calc R U . . .
C26 C 0.4454(6) 0.7368(3) 0.0649(3) 0.130(2) Uani 1 1 d . . . . .
C27 C 0.4060(5) 0.6673(4) 0.1194(4) 0.1311(18) Uani 1 1 d . . . . .
H27 H 0.3152 0.6772 0.1480 0.157 Uiso 1 1 calc R U . . .
C28 C 0.4970(4) 0.5813(3) 0.1342(3) 0.1021(12) Uani 1 1 d . . . . .
H28 H 0.4673 0.5349 0.1725 0.123 Uiso 1 1 calc R U . . .
C29 C 0.3419(7) 0.8306(3) 0.0531(4) 0.201(4) Uani 1 1 d . . . . .
H29A H 0.2865 0.8167 0.0233 0.301 Uiso 1 1 calc R U . . .
H29B H 0.3862 0.8733 0.0152 0.301 Uiso 1 1 calc R U . . .
H29C H 0.2875 0.8610 0.1135 0.301 Uiso 1 1 calc R U . . .
C30 C 0.7948(2) 0.41458(16) 0.04932(15) 0.0507(5) Uani 1 1 d . . . . .
H30 H 0.7752 0.4250 -0.0063 0.061 Uiso 1 1 calc R U . . .
C31 C 0.8979(2) 0.32627(15) 0.05233(14) 0.0454(5) Uani 1 1 d . . . . .
C32 C 0.9648(3) 0.27045(17) -0.03264(15) 0.0555(6) Uani 1 1 d . . . . .
H32 H 0.9396 0.2932 -0.0849 0.067 Uiso 1 1 calc R U . . .
C33 C 1.0643(3) 0.18486(17) -0.04026(16) 0.0583(6) Uani 1 1 d . . . . .
C34 C 1.0983(2) 0.15340(16) 0.04024(16) 0.0534(6) Uani 1 1 d . . . . .
H34 H 1.1659 0.0947 0.0359 0.064 Uiso 1 1 calc R U . . .
C35 C 1.0389(2) 0.20298(15) 0.12567(15) 0.0434(5) Uani 1 1 d . . . . .
C36 C 0.9331(2) 0.29234(14) 0.13332(14) 0.0398(4) Uani 1 1 d . . . . .
C37 C 1.0848(2) 0.16576(17) 0.21012(18) 0.0556(6) Uani 1 1 d . . . . .
C38 C 1.1283(3) 0.2418(2) 0.2440(2) 0.0780(8) Uani 1 1 d . . . . .
H38A H 1.2019 0.2530 0.1948 0.117 Uiso 1 1 calc R U . . .
H38B H 1.1550 0.2187 0.2977 0.117 Uiso 1 1 calc R U . . .
H38C H 1.0550 0.3012 0.2605 0.117 Uiso 1 1 calc R U . . .
C39 C 0.9714(3) 0.1438(2) 0.28937(18) 0.0701(7) Uani 1 1 d . . . . .
H39A H 0.8941 0.2008 0.3051 0.105 Uiso 1 1 calc R U . . .
H39B H 0.9992 0.1245 0.3433 0.105 Uiso 1 1 calc R U . . .
H39C H 0.9499 0.0925 0.2694 0.105 Uiso 1 1 calc R U . . .
C40 C 1.2052(4) 0.0732(2) 0.1856(2) 0.0947(11) Uani 1 1 d . . . . .
H40A H 1.1789 0.0213 0.1719 0.142 Uiso 1 1 calc R U . . .
H40B H 1.2379 0.0567 0.2377 0.142 Uiso 1 1 calc R U . . .
H40C H 1.2744 0.0834 0.1319 0.142 Uiso 1 1 calc R U . . .
C41 C 1.1413(3) 0.1240(2) -0.13229(18) 0.0786(9) Uani 1 1 d . . . . .
C42 C 1.1080(6) 0.1751(3) -0.2127(2) 0.175(3) Uani 1 1 d . . . . .
H42A H 1.1733 0.1429 -0.2697 0.262 Uiso 1 1 calc R U . . .
H42B H 1.1075 0.2406 -0.2109 0.262 Uiso 1 1 calc R U . . .
H42C H 1.0213 0.1751 -0.2099 0.262 Uiso 1 1 calc R U . . .
C43 C 1.2943(4) 0.1049(4) -0.1535(3) 0.1310(18) Uani 1 1 d . . . . .
H43A H 1.3436 0.0710 -0.2129 0.196 Uiso 1 1 calc R U . . .
H43B H 1.3223 0.0664 -0.1053 0.196 Uiso 1 1 calc R U . . .
H43C H 1.3106 0.1655 -0.1554 0.196 Uiso 1 1 calc R U . . .
C44 C 1.1228(5) 0.0258(3) -0.1204(3) 0.1085(13) Uani 1 1 d . . . . .
H44A H 1.0324 0.0326 -0.1146 0.163 Uiso 1 1 calc R U . . .
H44B H 1.1412 -0.0025 -0.0651 0.163 Uiso 1 1 calc R U . . .
H44C H 1.1829 -0.0152 -0.1740 0.163 Uiso 1 1 calc R U . . .
C45 C 0.9062(3) 0.51754(18) 0.18141(17) 0.0549(6) Uani 1 1 d . . . . .
C46 C 0.6480(3) 0.60912(17) 0.27098(16) 0.0529(6) Uani 1 1 d . . . . .
N1 N 0.79303(17) 0.45950(12) 0.37236(12) 0.0368(4) Uani 1 1 d . . . . .
H1A H 0.851(2) 0.4088(17) 0.3612(15) 0.033(6) Uiso 1 1 d . . . . .
N2 N 0.72554(19) 0.48173(13) 0.11388(12) 0.0475(4) Uani 1 1 d . . . . .

loop_
_atom_site_aniso_label
_atom_site_aniso_U_11
_atom_site_aniso_U_22
_atom_site_aniso_U_33
_atom_site_aniso_U_23
_atom_site_aniso_U_13
_atom_site_aniso_U_12
Ru1 0.04176(11) 0.02842(10) 0.03522(11) -0.00015(6) -0.00566(7) -0.01013(7)
O1 0.0410(7) 0.0337(7) 0.0355(7) -0.0033(6) -0.0063(6) -0.0054(6)
O2 0.0382(7) 0.0366(7) 0.0479(8) 0.0035(6) -0.0136(6) -0.0108(6)
O3 0.0809(14) 0.1019(17) 0.0885(15) 0.0207(13) 0.0025(12) -0.0577(13)
O4 0.1231(18) 0.0336(10) 0.0857(14) -0.0121(9) -0.0311(13) 0.0085(11)
C1 0.0434(11) 0.0363(10) 0.0404(10) 0.0017(8) -0.0118(9) -0.0180(9)
C2 0.0457(12) 0.0455(12) 0.0671(15) -0.0041(11) -0.0173(11) -0.0151(10)
C3 0.0495(13) 0.0633(16) 0.0905(19) 0.0005(14) -0.0295(13) -0.0257(12)
C4 0.0704(16) 0.0539(14) 0.0756(17) 0.0037(12) -0.0367(14) -0.0323(13)
C5 0.0678(16) 0.0433(13) 0.0672(16) -0.0102(11) -0.0215(12) -0.0201(11)
C6 0.0459(12) 0.0448(12) 0.0583(13) -0.0104(10) -0.0119(10) -0.0164(10)
C7 0.104(3) 0.074(2) 0.151(3) -0.007(2) -0.066(3) -0.0467(19)
C8 0.0436(11) 0.0419(11) 0.0364(10) 0.0006(8) -0.0044(8) -0.0205(9)
C9 0.0351(10) 0.0343(10) 0.0408(10) 0.0011(8) -0.0050(8) -0.0148(8)
C10 0.0433(11) 0.0458(12) 0.0455(11) 0.0076(9) -0.0109(9) -0.0203(9)
C11 0.0434(11) 0.0387(11) 0.0571(13) 0.0089(10) -0.0075(10) -0.0173(9)
C12 0.0416(11) 0.0372(11) 0.0655(14) -0.0011(10) -0.0089(10) -0.0195(9)
C13 0.0306(9) 0.0386(11) 0.0529(12) -0.0060(9) -0.0073(9) -0.0119(8)
C14 0.0287(9) 0.0341(10) 0.0444(11) -0.0008(8) -0.0054(8) -0.0085(8)
C15 0.0746(17) 0.0422(13) 0.0731(17) 0.0179(12) -0.0160(14) -0.0239(12)
C16 0.169(4) 0.087(3) 0.145(4) 0.076(3) -0.103(3) -0.067(3)
C17 0.105(2) 0.0543(16) 0.0759(19) 0.0078(14) 0.0077(17) -0.0417(16)
C18 0.094(2) 0.0507(17) 0.115(3) 0.0245(17) 0.007(2) 0.0013(16)
C19 0.0497(14) 0.0656(16) 0.0885(19) 0.0003(14) -0.0329(13) -0.0141(12)
C20 0.0432(12) 0.0521(13) 0.0667(15) -0.0083(11) -0.0186(11) -0.0176(10)
C21 0.0665(17) 0.0657(17) 0.103(2) -0.0143(15) -0.0361(16) -0.0288(14)
C22 0.0697(17) 0.087(2) 0.0604(16) -0.0149(14) -0.0188(13) -0.0325(15)
C23 0.0829(19) 0.0440(13) 0.0458(13) -0.0054(10) -0.0276(13) 0.0066(12)
C24 0.134(3) 0.0589(19) 0.072(2) 0.0205(15) -0.028(2) 0.0021(19)
C25 0.224(6) 0.055(2) 0.086(3) 0.0136(19) -0.061(3) 0.019(3)
C26 0.200(5) 0.066(2) 0.087(3) -0.031(2) -0.089(3) 0.058(3)
C27 0.104(3) 0.109(3) 0.147(4) -0.018(3) -0.067(3) 0.040(3)
C28 0.079(2) 0.079(2) 0.127(3) 0.008(2) -0.042(2) 0.0093(18)
C29 0.292(8) 0.096(3) 0.147(4) -0.048(3) -0.138(5) 0.105(4)
C30 0.0626(14) 0.0448(12) 0.0356(11) 0.0047(9) -0.0115(10) -0.0113(10)
C31 0.0529(12) 0.0368(11) 0.0356(10) 0.0000(8) -0.0029(9) -0.0123(9)
C32 0.0747(16) 0.0451(13) 0.0330(11) 0.0000(9) -0.0028(10) -0.0164(11)
C33 0.0732(16) 0.0406(12) 0.0390(12) -0.0051(9) 0.0074(11) -0.0148(11)
C34 0.0524(13) 0.0362(11) 0.0504(13) -0.0037(9) 0.0024(10) -0.0058(10)
C35 0.0401(10) 0.0338(10) 0.0451(11) -0.0015(8) -0.0017(9) -0.0094(8)
C36 0.0406(10) 0.0343(10) 0.0379(10) -0.0004(8) -0.0024(8) -0.0142(8)
C37 0.0508(13) 0.0441(13) 0.0578(14) -0.0039(10) -0.0159(11) 0.0020(10)
C38 0.0562(16) 0.082(2) 0.098(2) -0.0143(17) -0.0380(16) -0.0081(14)
C39 0.0874(19) 0.0604(16) 0.0522(15) 0.0131(12) -0.0180(14) -0.0184(14)
C40 0.094(2) 0.069(2) 0.082(2) -0.0053(16) -0.0315(18) 0.0274(17)
C41 0.105(2) 0.0525(15) 0.0417(14) -0.0132(11) 0.0136(14) -0.0146(15)
C42 0.279(7) 0.103(3) 0.0419(18) -0.0271(19) -0.024(3) 0.044(4)
C43 0.118(3) 0.129(4) 0.088(3) -0.038(2) 0.040(2) -0.031(3)
C44 0.153(4) 0.074(2) 0.078(2) -0.0302(18) -0.005(2) -0.037(2)
C45 0.0635(15) 0.0481(13) 0.0453(12) 0.0040(10) -0.0044(11) -0.0225(11)
C46 0.0673(15) 0.0395(13) 0.0451(12) -0.0001(9) -0.0137(11) -0.0132(11)
N1 0.0354(9) 0.0293(9) 0.0414(9) -0.0031(7) -0.0063(7) -0.0106(7)
N2 0.0580(11) 0.0348(9) 0.0398(10) 0.0028(7) -0.0133(8) -0.0055(8)

loop_
_atom_type_symbol
_atom_type_description
_atom_type_scat_dispersion_real
_atom_type_scat_dispersion_imag
_atom_type_scat_source
C C 0.0033 0.0016 'International Tables Vol C Tables 4.2.6.8 and 6.1.1.4'
H H 0.0000 0.0000 'International Tables Vol C Tables 4.2.6.8 and 6.1.1.4'
Cl Cl 0.1484 0.1585 'International Tables Vol C Tables 4.2.6.8 and 6.1.1.4'
N N 0.0061 0.0033 'International Tables Vol C Tables 4.2.6.8 and 6.1.1.4'
O O 0.0106 0.0060 'International Tables Vol C Tables 4.2.6.8 and 6.1.1.4'
Ru Ru -1.2594 0.8363 'International Tables Vol C Tables 4.2.6.8 and 6.1.1.4'

loop_
_geom_angle_atom_site_label_1
_geom_angle_atom_site_label_2
_geom_angle_atom_site_label_3
_geom_angle
_geom_angle_site_symmetry_1
_geom_angle_site_symmetry_3
C45 Ru1 C46 91.31(11) . .
C45 Ru1 O1 90.00(9) . .
C46 Ru1 O1 176.97(7) . .
C45 Ru1 N2 89.31(10) . .
C46 Ru1 N2 93.14(9) . .
O1 Ru1 N2 89.60(6) . .
C45 Ru1 O2 176.78(8) . .
C46 Ru1 O2 91.31(9) . .
O1 Ru1 O2 87.48(6) . .
N2 Ru1 O2 88.67(7) . .
C45 Ru1 N1 93.31(9) . .
C46 Ru1 N1 93.22(9) . .
O1 Ru1 N1 83.98(6) . .
N2 Ru1 N1 173.06(7) . .
O2 Ru1 N1 88.42(6) . .
C36 O1 Ru1 127.00(13) . .
C14 O2 Ru1 119.79(11) . .
C6 C1 C2 119.69(19) . .
C6 C1 N1 120.94(18) . .
C2 C1 N1 119.33(19) . .
C1 C2 C3 119.6(2) . .
C1 C2 H2 120.2 . .
C3 C2 H2 120.2 . .
C4 C3 C2 121.6(2) . .
C4 C3 H3 119.2 . .
C2 C3 H3 119.2 . .
C5 C4 C3 118.0(2) . .
C5 C4 C7 120.6(3) . .
C3 C4 C7 121.4(3) . .
C4 C5 C6 121.5(2) . .
C4 C5 H5 119.2 . .
C6 C5 H5 119.2 . .
C1 C6 C5 119.6(2) . .
C1 C6 H6 120.2 . .
C5 C6 H6 120.2 . .
C4 C7 H7A 109.5 . .
C4 C7 H7B 109.5 . .
H7A C7 H7B 109.5 . .
C4 C7 H7C 109.5 . .
H7A C7 H7C 109.5 . .
H7B C7 H7C 109.5 . .
C9 C8 N1 110.90(16) . .
C9 C8 H8A 109.5 . .
N1 C8 H8A 109.5 . .
C9 C8 H8B 109.5 . .
N1 C8 H8B 109.5 . .
H8A C8 H8B 108.0 . .
C14 C9 C10 121.55(18) . .
C14 C9 C8 118.27(17) . .
C10 C9 C8 120.17(19) . .
C11 C10 C9 121.2(2) . .
C11 C10 H10 119.4 . .
C9 C10 H10 119.4 . .
C10 C11 C12 116.3(2) . .
C10 C11 C15 123.5(2) . .
C12 C11 C15 120.1(2) . .
C13 C12 C11 124.92(19) . .
C13 C12 H12 117.5 . .
C11 C12 H12 117.5 . .
C12 C13 C14 117.7(2) . .
C12 C13 C20 121.05(19) . .
C14 C13 C20 121.29(19) . .
O2 C14 C9 119.72(17) . .
O2 C14 C13 122.14(19) . .
C9 C14 C13 118.10(18) . .
C16 C15 C17 108.2(3) . .
C16 C15 C11 112.0(2) . .
C17 C15 C11 109.7(2) . .
C16 C15 C18 109.9(3) . .
C17 C15 C18 107.7(2) . .
C11 C15 C18 109.2(2) . .
C15 C16 H16A 109.5 . .
C15 C16 H16B 109.5 . .
H16A C16 H16B 109.5 . .
C15 C16 H16C 109.5 . .
H16A C16 H16C 109.5 . .
H16B C16 H16C 109.5 . .
C15 C17 H17A 109.5 . .
C15 C17 H17B 109.5 . .
H17A C17 H17B 109.5 . .
C15 C17 H17C 109.5 . .
H17A C17 H17C 109.5 . .
H17B C17 H17C 109.5 . .
C15 C18 H18A 109.5 . .
C15 C18 H18B 109.5 . .
H18A C18 H18B 109.5 . .
C15 C18 H18C 109.5 . .
H18A C18 H18C 109.5 . .
H18B C18 H18C 109.5 . .
C20 C19 H19A 109.5 . .
C20 C19 H19B 109.5 . .
H19A C19 H19B 109.5 . .
C20 C19 H19C 109.5 . .
H19A C19 H19C 109.5 . .
H19B C19 H19C 109.5 . .
C22 C20 C13 109.77(18) . .
C22 C20 C21 107.6(2) . .
C13 C20 C21 112.7(2) . .
C22 C20 C19 109.9(2) . .
C13 C20 C19 109.2(2) . .
C21 C20 C19 107.5(2) . .
C20 C21 H21A 109.5 . .
C20 C21 H21B 109.5 . .
H21A C21 H21B 109.5 . .
C20 C21 H21C 109.5 . .
H21A C21 H21C 109.5 . .
H21B C21 H21C 109.5 . .
C20 C22 H22A 109.5 . .
C20 C22 H22B 109.5 . .
H22A C22 H22B 109.5 . .
C20 C22 H22C 109.5 . .
H22A C22 H22C 109.5 . .
H22B C22 H22C 109.5 . .
C28 C23 C24 120.4(3) . .
C28 C23 N2 119.6(3) . .
C24 C23 N2 119.9(3) . .
C23 C24 C25 118.7(4) . .
C23 C24 H24 120.6 . .
C25 C24 H24 120.6 . .
C26 C25 C24 122.1(5) . .
C26 C25 H25 118.9 . .
C24 C25 H25 118.9 . .
C27 C26 C25 117.5(3) . .
C27 C26 C29 120.0(6) . .
C25 C26 C29 122.5(6) . .
C26 C27 C28 122.1(5) . .
C26 C27 H27 118.9 . .
C28 C27 H27 118.9 . .
C23 C28 C27 119.1(4) . .
C23 C28 H28 120.4 . .
C27 C28 H28 120.4 . .
C26 C29 H29A 109.5 . .
C26 C29 H29B 109.5 . .
H29A C29 H29B 109.5 . .
C26 C29 H29C 109.5 . .
H29A C29 H29C 109.5 . .
H29B C29 H29C 109.5 . .
N2 C30 C31 128.4(2) . .
N2 C30 H30 115.8 . .
C31 C30 H30 115.8 . .
C36 C31 C32 119.9(2) . .
C36 C31 C30 124.44(19) . .
C32 C31 C30 115.6(2) . .
C33 C32 C31 122.3(2) . .
C33 C32 H32 118.9 . .
C31 C32 H32 118.9 . .
C32 C33 C34 116.8(2) . .
C32 C33 C41 123.4(3) . .
C34 C33 C41 119.7(2) . .
C35 C34 C33 124.9(2) . .
C35 C34 H34 117.6 . .
C33 C34 H34 117.6 . .
C34 C35 C36 117.9(2) . .
C34 C35 C37 122.0(2) . .
C36 C35 C37 120.11(18) . .
O1 C36 C31 123.10(18) . .
O1 C36 C35 118.63(19) . .
C31 C36 C35 118.25(18) . .
C40 C37 C39 108.1(2) . .
C40 C37 C35 112.0(2) . .
C39 C37 C35 110.1(2) . .
C40 C37 C38 106.8(2) . .
C39 C37 C38 110.0(2) . .
C35 C37 C38 109.8(2) . .
C37 C38 H38A 109.5 . .
C37 C38 H38B 109.5 . .
H38A C38 H38B 109.5 . .
C37 C38 H38C 109.5 . .
H38A C38 H38C 109.5 . .
H38B C38 H38C 109.5 . .
C37 C39 H39A 109.5 . .
C37 C39 H39B 109.5 . .
H39A C39 H39B 109.5 . .
C37 C39 H39C 109.5 . .
H39A C39 H39C 109.5 . .
H39B C39 H39C 109.5 . .
C37 C40 H40A 109.5 . .
C37 C40 H40B 109.5 . .
H40A C40 H40B 109.5 . .
C37 C40 H40C 109.5 . .
H40A C40 H40C 109.5 . .
H40B C40 H40C 109.5 . .
C42 C41 C44 113.2(4) . .
C42 C41 C33 112.3(3) . .
C44 C41 C33 110.2(2) . .
C42 C41 C43 106.6(4) . .
C44 C41 C43 105.9(3) . .
C33 C41 C43 108.2(3) . .
C41 C42 H42A 109.5 . .
C41 C42 H42B 109.5 . .
H42A C42 H42B 109.5 . .
C41 C42 H42C 109.5 . .
H42A C42 H42C 109.5 . .
H42B C42 H42C 109.5 . .
C41 C43 H43A 109.5 . .
C41 C43 H43B 109.5 . .
H43A C43 H43B 109.5 . .
C41 C43 H43C 109.5 . .
H43A C43 H43C 109.5 . .
H43B C43 H43C 109.5 . .
C41 C44 H44A 109.5 . .
C41 C44 H44B 109.5 . .
H44A C44 H44B 109.5 . .
C41 C44 H44C 109.5 . .
H44A C44 H44C 109.5 . .
H44B C44 H44C 109.5 . .
O3 C45 Ru1 177.2(2) . .
O4 C46 Ru1 178.7(2) . .
C1 N1 C8 113.32(16) . .
C1 N1 Ru1 115.26(12) . .
C8 N1 Ru1 111.91(12) . .
C1 N1 H1A 107.0(15) . .
C8 N1 H1A 108.5(15) . .
Ru1 N1 H1A 99.6(15) . .
C30 N2 C23 117.54(19) . .
C30 N2 Ru1 123.59(16) . .
C23 N2 Ru1 118.63(14) . .

loop_
_geom_bond_atom_site_label_1
_geom_bond_atom_site_label_2
_geom_bond_distance
_geom_bond_site_symmetry_2
Ru1 C45 1.862(2) .
Ru1 C46 1.874(2) .
Ru1 O1 2.0394(13) .
Ru1 N2 2.0621(18) .
Ru1 O2 2.0832(14) .
Ru1 N1 2.1507(17) .
O1 C36 1.316(2) .
O2 C14 1.341(2) .
O3 C45 1.138(3) .
O4 C46 1.136(3) .
C1 C6 1.376(3) .
C1 C2 1.381(3) .
C1 N1 1.458(2) .
C2 C3 1.384(3) .
C2 H2 0.9300 .
C3 C4 1.376(4) .
C3 H3 0.9300 .
C4 C5 1.375(4) .
C4 C7 1.515(3) .
C5 C6 1.388(3) .
C5 H5 0.9300 .
C6 H6 0.9300 .
C7 H7A 0.9600 .
C7 H7B 0.9600 .
C7 H7C 0.9600 .
C8 C9 1.501(3) .
C8 N1 1.504(2) .
C8 H8A 0.9700 .
C8 H8B 0.9700 .
C9 C14 1.395(3) .
C9 C10 1.398(3) .
C10 C11 1.384(3) .
C10 H10 0.9300 .
C11 C12 1.394(3) .
C11 C15 1.534(3) .
C12 C13 1.381(3) .
C12 H12 0.9300 .
C13 C14 1.427(3) .
C13 C20 1.532(3) .
C15 C16 1.517(5) .
C15 C17 1.517(4) .
C15 C18 1.545(4) .
C16 H16A 0.9600 .
C16 H16B 0.9600 .
C16 H16C 0.9600 .
C17 H17A 0.9600 .
C17 H17B 0.9600 .
C17 H17C 0.9600 .
C18 H18A 0.9600 .
C18 H18B 0.9600 .
C18 H18C 0.9600 .
C19 C20 1.541(3) .
C19 H19A 0.9600 .
C19 H19B 0.9600 .
C19 H19C 0.9600 .
C20 C22 1.529(4) .
C20 C21 1.532(3) .
C21 H21A 0.9600 .
C21 H21B 0.9600 .
C21 H21C 0.9600 .
C22 H22A 0.9600 .
C22 H22B 0.9600 .
C22 H22C 0.9600 .
C23 C28 1.362(5) .
C23 C24 1.367(4) .
C23 N2 1.445(3) .
C24 C25 1.389(5) .
C24 H24 0.9300 .
C25 C26 1.367(8) .
C25 H25 0.9300 .
C26 C27 1.352(8) .
C26 C29 1.521(5) .
C27 C28 1.391(5) .
C27 H27 0.9300 .
C28 H28 0.9300 .
C29 H29A 0.9600 .
C29 H29B 0.9600 .
C29 H29C 0.9600 .
C30 N2 1.294(3) .
C30 C31 1.432(3) .
C30 H30 0.9300 .
C31 C36 1.417(3) .
C31 C32 1.418(3) .
C32 C33 1.358(4) .
C32 H32 0.9300 .
C33 C34 1.398(4) .
C33 C41 1.542(3) .
C34 C35 1.381(3) .
C34 H34 0.9300 .
C35 C36 1.430(3) .
C35 C37 1.531(3) .
C37 C40 1.530(3) .
C37 C39 1.531(4) .
C37 C38 1.537(4) .
C38 H38A 0.9600 .
C38 H38B 0.9600 .
C38 H38C 0.9600 .
C39 H39A 0.9600 .
C39 H39B 0.9600 .
C39 H39C 0.9600 .
C40 H40A 0.9600 .
C40 H40B 0.9600 .
C40 H40C 0.9600 .
C41 C42 1.469(5) .
C41 C44 1.507(4) .
C41 C43 1.568(6) .
C42 H42A 0.9600 .
C42 H42B 0.9600 .
C42 H42C 0.9600 .
C43 H43A 0.9600 .
C43 H43B 0.9600 .
C43 H43C 0.9600 .
C44 H44A 0.9600 .
C44 H44B 0.9600 .
C44 H44C 0.9600 .
N1 H1A 0.79(2) .
